data_4303847
loop_
_publ_author_name
'Liam P. Spencer'
'Ping Yang'
'Brian L. Scott'
'Enrique R. Batista'
'James M. Boncella'

_publ_section_title
;
Oxidative Addition to U(V)-U(V) Dimers: Facile Routes to Uranium(VI)
Bis(imido) Complexes
;
_journal_name_full 'Inorganic Chemistry'
_journal_page_first 11615
_journal_page_last 11623
_journal_paper_doi 10.1021/ic901581r
_journal_volume 48
_journal_year 2009
_chemical_formula_sum 'C57 H95 Cl4 I2 N8 U2'
_chemical_formula_weight 1764.07
_chemical_name_systematic
; 
 ? 
;
_space_group_IT_number 2
_symmetry_cell_setting triclinic
_symmetry_space_group_name_Hall '-P 1'
_symmetry_space_group_name_H-M 'P -1'
_atom_sites_solution_hydrogens geom
_atom_sites_solution_primary direct
_atom_sites_solution_secondary difmap
_audit_creation_method SHELXL-97
_cell_angle_alpha 80.377(2)
_cell_angle_beta 76.684(2)
_cell_angle_gamma 71.538(2)
_cell_formula_units_Z 2
_cell_length_a 12.891(2)
_cell_length_b 13.031(2)
_cell_length_c 20.734(3)
_cell_measurement_temperature 120(1)
_cell_volume 3198.1(8)
_computing_cell_refinement 'SAINT+, v. 7.06 (Bruker AXS, 2001)'
_computing_data_collection 'APEX II, v. 1.08 (Bruker AXS, 2003)'
_computing_data_reduction 'SAINT+, v. 7.06 (Bruker AXS, 2001)'
_computing_molecular_graphics 'SHELXTL, v. 6.10, (Bruker AXS, 2000)'
_computing_publication_material 'SHELXTL, v. 6.10, (Bruker AXS, 2000)'
_computing_structure_refinement 'SHELXL-97 (Sheldrick, 1997)'
_computing_structure_solution 'SHELXS-97 (Sheldrick, 1990)'
_diffrn_ambient_temperature 120(1)
_diffrn_measured_fraction_theta_full 0.995
_diffrn_measured_fraction_theta_max 0.990
_diffrn_measurement_device_type 'Bruker D8 with APEXII CCD'
_diffrn_measurement_method '\w scans'
_diffrn_radiation_monochromator graphite
_diffrn_radiation_source 'fine-focus sealed tube'
_diffrn_radiation_type MoK\a
_diffrn_radiation_wavelength 0.71073
_diffrn_reflns_av_R_equivalents 0.0479
_diffrn_reflns_av_sigmaI/netI 0.0708
_diffrn_reflns_limit_h_max 15
_diffrn_reflns_limit_h_min -15
_diffrn_reflns_limit_k_max 15
_diffrn_reflns_limit_k_min -15
_diffrn_reflns_limit_l_max 25
_diffrn_reflns_limit_l_min -25
_diffrn_reflns_number 31413
_diffrn_reflns_theta_full 25.00
_diffrn_reflns_theta_max 25.73
_diffrn_reflns_theta_min 2.00
_diffrn_standards_decay_% 0
_diffrn_standards_interval_count 0
_diffrn_standards_interval_time 0
_diffrn_standards_number 0
_exptl_absorpt_coefficient_mu 6.231
_exptl_absorpt_correction_T_max 0.5746
_exptl_absorpt_correction_T_min 0.3688
_exptl_absorpt_correction_type multi-scan
_exptl_absorpt_process_details 'SADABS 2.03 (Sheldrick, 2001)'
_exptl_crystal_colour red
_exptl_crystal_density_diffrn 1.832
_exptl_crystal_density_method 'not measured'
_exptl_crystal_description block
_exptl_crystal_F_000 1702
_exptl_crystal_size_max 0.20
_exptl_crystal_size_mid 0.14
_exptl_crystal_size_min 0.10
_platon_squeeze_details
;
Two dichloromethane molecules, and one-half hexand per
uranium dimer were treated using PLATON/SQUEEZE; 
Spek, A.L. (2003), J.Appl.Cryst. 36, 7-13.
;
_refine_diff_density_max 1.612
_refine_diff_density_min -1.364
_refine_diff_density_rms 0.168
_refine_ls_extinction_method none
_refine_ls_goodness_of_fit_ref 0.919
_refine_ls_hydrogen_treatment constr
_refine_ls_matrix_type full
_refine_ls_number_parameters 601
_refine_ls_number_reflns 12097
_refine_ls_number_restraints 0
_refine_ls_restrained_S_all 0.919
_refine_ls_R_factor_all 0.0637
_refine_ls_R_factor_gt 0.0376
_refine_ls_shift/su_max 0.002
_refine_ls_shift/su_mean 0.000
_refine_ls_structure_factor_coef Fsqd
_refine_ls_weighting_details 'calc w=1/[\s^2^(Fo^2^)+(0.0373P)^2^+0.0000P] where P=(Fo^2^+2Fc^2^)/3'
_refine_ls_weighting_scheme calc
_refine_ls_wR_factor_gt 0.0745
_refine_ls_wR_factor_ref 0.0809
_reflns_number_gt 8281
_reflns_number_total 12097
_reflns_threshold_expression >2sigma(I)
_cod_data_source_file ic901581r_si_002_4.cif
_cod_data_source_block apx567s
_cod_original_cell_volume 3198.1(9)
_cod_database_code 4303847

loop_
_symmetry_equiv_pos_as_xyz
'x, y, z'
'-x, -y, -z'

loop_
_atom_site_label
_atom_site_type_symbol
_atom_site_fract_x
_atom_site_fract_y
_atom_site_fract_z
_atom_site_U_iso_or_equiv
_atom_site_adp_type
_atom_site_occupancy
_atom_site_symmetry_multiplicity
_atom_site_calc_flag
_atom_site_refinement_flags
_atom_site_disorder_assembly
_atom_site_disorder_group
U1 U 0.517217(19) 0.830517(19) 0.317171(12) 0.01630(7) Uani 1 1 d . . .
U2 U 0.489701(19) 1.09045(2) 0.222366(12) 0.01551(7) Uani 1 1 d . . .
I1 I 0.62795(4) 1.20827(4) 0.27262(2) 0.02381(12) Uani 1 1 d . . .
I2 I 0.39109(4) 0.71184(4) 0.25590(3) 0.02892(13) Uani 1 1 d . . .
N1 N 0.6924(4) 0.8266(4) 0.3547(3) 0.0177(13) Uani 1 1 d . . .
N2 N 0.6636(4) 0.6399(4) 0.3407(3) 0.0188(13) Uani 1 1 d . . .
N3 N 0.4541(4) 0.7896(4) 0.4059(3) 0.0210(13) Uani 1 1 d . . .
N4 N 0.5815(4) 0.8998(4) 0.2258(3) 0.0210(13) Uani 1 1 d . . .
N5 N 0.4311(4) 1.0214(4) 0.3160(3) 0.0157(12) Uani 1 1 d . . .
N6 N 0.5431(4) 1.1300(4) 0.1312(3) 0.0200(13) Uani 1 1 d . . .
N7 N 0.3154(4) 1.0979(4) 0.1817(3) 0.0197(13) Uani 1 1 d . . .
N8 N 0.3449(4) 1.2828(4) 0.2004(3) 0.0195(13) Uani 1 1 d . . .
C1 C 0.7044(5) 0.9227(5) 0.3596(3) 0.0212(16) Uani 1 1 d . . .
H1 H 0.6435 0.9840 0.3572 0.025 Uiso 1 1 calc R . .
C2 C 0.8012(5) 0.9366(5) 0.3681(3) 0.0216(16) Uani 1 1 d . . .
H2 H 0.8048 1.0059 0.3710 0.026 Uiso 1 1 calc R . .
C3 C 0.8945(5) 0.8468(5) 0.3725(3) 0.0170(15) Uani 1 1 d . . .
C4 C 0.8803(5) 0.7463(5) 0.3690(3) 0.0153(14) Uani 1 1 d . . .
H4 H 0.9398 0.6838 0.3721 0.018 Uiso 1 1 calc R . .
C5 C 0.7805(5) 0.7368(5) 0.3609(3) 0.0174(15) Uani 1 1 d . . .
C6 C 0.7637(5) 0.6336(5) 0.3529(3) 0.0197(16) Uani 1 1 d . . .
C7 C 0.8456(5) 0.5351(5) 0.3551(3) 0.0189(15) Uani 1 1 d . . .
H7 H 0.9135 0.5327 0.3645 0.023 Uiso 1 1 calc R . .
C8 C 0.8298(5) 0.4404(5) 0.3438(3) 0.0182(15) Uani 1 1 d . . .
C9 C 0.7234(5) 0.4472(6) 0.3356(3) 0.0202(16) Uani 1 1 d . . .
H9 H 0.7057 0.3850 0.3316 0.024 Uiso 1 1 calc R . .
C10 C 0.6444(5) 0.5481(5) 0.3333(3) 0.0200(16) Uani 1 1 d . . .
H10 H 0.5745 0.5521 0.3263 0.024 Uiso 1 1 calc R . .
C11 C 1.0045(5) 0.8617(5) 0.3774(3) 0.0187(15) Uani 1 1 d . . .
C12 C 0.9860(5) 0.9340(6) 0.4326(3) 0.0235(16) Uani 1 1 d . . .
H12A H 0.9371 1.0045 0.4218 0.035 Uiso 1 1 calc R . .
H12B H 1.0561 0.9411 0.4364 0.035 Uiso 1 1 calc R . .
H12C H 0.9532 0.9016 0.4741 0.035 Uiso 1 1 calc R . .
C13 C 1.0485(5) 0.9176(6) 0.3108(3) 0.0264(17) Uani 1 1 d . . .
H13A H 0.9951 0.9862 0.3017 0.040 Uiso 1 1 calc R . .
H13B H 1.0606 0.8724 0.2761 0.040 Uiso 1 1 calc R . .
H13C H 1.1175 0.9295 0.3126 0.040 Uiso 1 1 calc R . .
C14 C 1.0898(5) 0.7545(6) 0.3928(4) 0.0316(19) Uani 1 1 d . . .
H14A H 1.1578 0.7678 0.3952 0.047 Uiso 1 1 calc R . .
H14B H 1.1038 0.7086 0.3582 0.047 Uiso 1 1 calc R . .
H14C H 1.0617 0.7194 0.4346 0.047 Uiso 1 1 calc R . .
C15 C 0.9233(5) 0.3335(5) 0.3421(3) 0.0191(15) Uani 1 1 d . . .
C16 C 1.0218(6) 0.3521(6) 0.2904(4) 0.050(2) Uani 1 1 d . . .
H16A H 1.0006 0.3732 0.2475 0.074 Uiso 1 1 calc R . .
H16B H 1.0824 0.2862 0.2887 0.074 Uiso 1 1 calc R . .
H16C H 1.0447 0.4087 0.3022 0.074 Uiso 1 1 calc R . .
C17 C 0.9567(6) 0.2997(6) 0.4104(4) 0.039(2) Uani 1 1 d . . .
H17A H 1.0118 0.2300 0.4100 0.058 Uiso 1 1 calc R . .
H17B H 0.8924 0.2954 0.4437 0.058 Uiso 1 1 calc R . .
H17C H 0.9870 0.3526 0.4202 0.058 Uiso 1 1 calc R . .
C18 C 0.8916(6) 0.2422(6) 0.3221(4) 0.036(2) Uani 1 1 d . . .
H18A H 0.8658 0.2651 0.2807 0.054 Uiso 1 1 calc R . .
H18B H 0.8335 0.2244 0.3560 0.054 Uiso 1 1 calc R . .
H18C H 0.9555 0.1793 0.3171 0.054 Uiso 1 1 calc R . .
C19 C 0.4244(5) 0.7332(5) 0.4733(4) 0.0273(18) Uani 1 1 d . . .
C20 C 0.5266(6) 0.6943(7) 0.5054(4) 0.045(2) Uani 1 1 d . . .
H20A H 0.5082 0.6597 0.5494 0.067 Uiso 1 1 calc R . .
H20B H 0.5514 0.7553 0.5081 0.067 Uiso 1 1 calc R . .
H20C H 0.5848 0.6432 0.4790 0.067 Uiso 1 1 calc R . .
C21 C 0.3881(6) 0.6365(6) 0.4660(4) 0.041(2) Uani 1 1 d . . .
H21A H 0.4465 0.5891 0.4374 0.061 Uiso 1 1 calc R . .
H21B H 0.3221 0.6615 0.4470 0.061 Uiso 1 1 calc R . .
H21C H 0.3728 0.5977 0.5090 0.061 Uiso 1 1 calc R . .
C22 C 0.3313(7) 0.8096(7) 0.5174(4) 0.056(3) Uani 1 1 d . . .
H22A H 0.3134 0.7712 0.5602 0.085 Uiso 1 1 calc R . .
H22B H 0.2666 0.8357 0.4971 0.085 Uiso 1 1 calc R . .
H22C H 0.3550 0.8699 0.5227 0.085 Uiso 1 1 calc R . .
C23 C 0.6715(5) 0.8498(5) 0.1708(3) 0.0199(16) Uani 1 1 d . . .
C24 C 0.7224(5) 0.7281(6) 0.1898(3) 0.0292(18) Uani 1 1 d . . .
H24A H 0.7612 0.7187 0.2257 0.044 Uiso 1 1 calc R . .
H24B H 0.7736 0.6960 0.1520 0.044 Uiso 1 1 calc R . .
H24C H 0.6643 0.6933 0.2036 0.044 Uiso 1 1 calc R . .
C25 C 0.7636(5) 0.9056(5) 0.1572(3) 0.0239(17) Uani 1 1 d . . .
H25A H 0.7351 0.9802 0.1403 0.036 Uiso 1 1 calc R . .
H25B H 0.8248 0.8691 0.1249 0.036 Uiso 1 1 calc R . .
H25C H 0.7887 0.9025 0.1978 0.036 Uiso 1 1 calc R . .
C26 C 0.6226(6) 0.8618(6) 0.1094(3) 0.0273(17) Uani 1 1 d . . .
H26A H 0.5692 0.8215 0.1182 0.041 Uiso 1 1 calc R . .
H26B H 0.6810 0.8344 0.0731 0.041 Uiso 1 1 calc R . .
H26C H 0.5865 0.9373 0.0981 0.041 Uiso 1 1 calc R . .
C27 C 0.3495(5) 1.0744(5) 0.3736(3) 0.0188(15) Uani 1 1 d . . .
C28 C 0.4085(6) 1.0523(6) 0.4339(3) 0.0294(18) Uani 1 1 d . . .
H28A H 0.4717 1.0802 0.4219 0.044 Uiso 1 1 calc R . .
H28B H 0.4328 0.9754 0.4464 0.044 Uiso 1 1 calc R . .
H28C H 0.3575 1.0876 0.4707 0.044 Uiso 1 1 calc R . .
C29 C 0.2509(5) 1.0300(5) 0.3892(3) 0.0242(17) Uani 1 1 d . . .
H29A H 0.2010 1.0593 0.4283 0.036 Uiso 1 1 calc R . .
H29B H 0.2761 0.9522 0.3972 0.036 Uiso 1 1 calc R . .
H29C H 0.2128 1.0503 0.3523 0.036 Uiso 1 1 calc R . .
C30 C 0.3091(5) 1.1969(5) 0.3572(3) 0.0267(17) Uani 1 1 d . . .
H30A H 0.2677 1.2134 0.3219 0.040 Uiso 1 1 calc R . .
H30B H 0.3720 1.2251 0.3433 0.040 Uiso 1 1 calc R . .
H30C H 0.2622 1.2295 0.3960 0.040 Uiso 1 1 calc R . .
C31 C 0.5662(6) 1.1801(6) 0.0619(3) 0.0268(17) Uani 1 1 d . . .
C32 C 0.6839(6) 1.1218(6) 0.0281(4) 0.040(2) Uani 1 1 d . . .
H32A H 0.6912 1.0459 0.0289 0.061 Uiso 1 1 calc R . .
H32B H 0.7369 1.1298 0.0513 0.061 Uiso 1 1 calc R . .
H32C H 0.6977 1.1529 -0.0173 0.061 Uiso 1 1 calc R . .
C33 C 0.5542(7) 1.2998(6) 0.0637(4) 0.042(2) Uani 1 1 d . . .
H33A H 0.5754 1.3318 0.0194 0.062 Uiso 1 1 calc R . .
H33B H 0.6015 1.3061 0.0916 0.062 Uiso 1 1 calc R . .
H33C H 0.4781 1.3368 0.0813 0.062 Uiso 1 1 calc R . .
C34 C 0.4844(6) 1.1706(7) 0.0242(4) 0.044(2) Uani 1 1 d . . .
H34A H 0.4889 1.0954 0.0253 0.066 Uiso 1 1 calc R . .
H34B H 0.5012 1.2005 -0.0212 0.066 Uiso 1 1 calc R . .
H34C H 0.4105 1.2098 0.0443 0.066 Uiso 1 1 calc R . .
C35 C 0.3006(5) 1.0031(5) 0.1732(3) 0.0199(16) Uani 1 1 d . . .
H35 H 0.3532 0.9387 0.1844 0.024 Uiso 1 1 calc R . .
C36 C 0.2130(5) 0.9960(5) 0.1491(3) 0.0189(15) Uani 1 1 d . . .
H36 H 0.2067 0.9283 0.1449 0.023 Uiso 1 1 calc R . .
C37 C 0.1338(5) 1.0901(5) 0.1310(3) 0.0166(15) Uani 1 1 d . . .
C38 C 0.1505(5) 1.1870(5) 0.1384(3) 0.0194(15) Uani 1 1 d . . .
H38 H 0.0991 1.2522 0.1269 0.023 Uiso 1 1 calc R . .
C39 C 0.2423(5) 1.1902(5) 0.1626(3) 0.0185(15) Uani 1 1 d . . .
C40 C 0.2613(5) 1.2933(5) 0.1701(3) 0.0171(15) Uani 1 1 d . . .
C41 C 0.1945(5) 1.3926(5) 0.1481(3) 0.0206(16) Uani 1 1 d . . .
H41 H 0.1369 1.3958 0.1271 0.025 Uiso 1 1 calc R . .
C42 C 0.2135(5) 1.4882(5) 0.1573(3) 0.0217(16) Uani 1 1 d . . .
C43 C 0.2996(5) 1.4762(5) 0.1899(4) 0.0245(17) Uani 1 1 d . . .
H43 H 0.3143 1.5373 0.1988 0.029 Uiso 1 1 calc R . .
C44 C 0.3620(6) 1.3759(6) 0.2090(4) 0.0271(17) Uani 1 1 d . . .
H44 H 0.4209 1.3708 0.2294 0.033 Uiso 1 1 calc R . .
C45 C 0.0343(5) 1.0897(5) 0.1047(3) 0.0189(15) Uani 1 1 d . . .
C46 C 0.0360(6) 0.9783(5) 0.0942(4) 0.0273(18) Uani 1 1 d . . .
H46A H 0.0995 0.9491 0.0609 0.041 Uiso 1 1 calc R . .
H46B H -0.0309 0.9823 0.0797 0.041 Uiso 1 1 calc R . .
H46C H 0.0406 0.9319 0.1352 0.041 Uiso 1 1 calc R . .
C47 C -0.0723(5) 1.1389(6) 0.1535(3) 0.0282(18) Uani 1 1 d . . .
H47A H -0.0728 1.0948 0.1955 0.042 Uiso 1 1 calc R . .
H47B H -0.1359 1.1417 0.1359 0.042 Uiso 1 1 calc R . .
H47C H -0.0750 1.2112 0.1597 0.042 Uiso 1 1 calc R . .
C48 C 0.0302(6) 1.1628(6) 0.0371(3) 0.0304(18) Uani 1 1 d . . .
H48A H 0.0222 1.2362 0.0441 0.046 Uiso 1 1 calc R . .
H48B H -0.0319 1.1612 0.0196 0.046 Uiso 1 1 calc R . .
H48C H 0.0980 1.1361 0.0061 0.046 Uiso 1 1 calc R . .
C49 C 0.1388(6) 1.6008(6) 0.1376(4) 0.0276(17) Uani 1 1 d . . .
C50 C 0.2121(6) 1.6657(6) 0.0914(4) 0.043(2) Uani 1 1 d . . .
H50A H 0.1662 1.7359 0.0772 0.064 Uiso 1 1 calc R . .
H50B H 0.2518 1.6275 0.0532 0.064 Uiso 1 1 calc R . .
H50C H 0.2644 1.6745 0.1148 0.064 Uiso 1 1 calc R . .
C51 C 0.0804(6) 1.6583(6) 0.1990(4) 0.044(2) Uani 1 1 d . . .
H51A H 0.0329 1.6185 0.2274 0.065 Uiso 1 1 calc R . .
H51B H 0.0363 1.7303 0.1863 0.065 Uiso 1 1 calc R . .
H51C H 0.1347 1.6626 0.2225 0.065 Uiso 1 1 calc R . .
C52 C 0.0501(7) 1.5955(6) 0.1010(4) 0.049(2) Uani 1 1 d . . .
H52A H 0.0042 1.5540 0.1291 0.073 Uiso 1 1 calc R . .
H52B H 0.0859 1.5614 0.0608 0.073 Uiso 1 1 calc R . .
H52C H 0.0048 1.6678 0.0901 0.073 Uiso 1 1 calc R . .

loop_
_atom_site_aniso_label
_atom_site_aniso_U_11
_atom_site_aniso_U_22
_atom_site_aniso_U_33
_atom_site_aniso_U_23
_atom_site_aniso_U_13
_atom_site_aniso_U_12
U1 0.00920(13) 0.01491(15) 0.02517(16) -0.00284(12) -0.00375(11) -0.00329(11)
U2 0.01071(13) 0.01574(15) 0.02118(15) -0.00285(11) -0.00395(11) -0.00420(11)
I1 0.0183(2) 0.0237(3) 0.0344(3) -0.0035(2) -0.0093(2) -0.0096(2)
I2 0.0216(3) 0.0216(3) 0.0498(3) -0.0054(2) -0.0161(2) -0.0074(2)
N1 0.013(3) 0.016(3) 0.025(3) -0.003(3) -0.004(2) -0.004(2)
N2 0.015(3) 0.018(3) 0.024(3) -0.006(3) -0.001(2) -0.005(2)
N3 0.019(3) 0.008(3) 0.030(4) 0.000(3) -0.002(3) 0.002(2)
N4 0.009(3) 0.029(4) 0.024(3) -0.015(3) 0.000(2) 0.000(3)
N5 0.012(3) 0.012(3) 0.022(3) -0.006(2) -0.005(2) 0.002(2)
N6 0.011(3) 0.021(3) 0.027(3) -0.005(3) -0.008(2) 0.001(2)
N7 0.020(3) 0.011(3) 0.030(3) -0.001(3) -0.006(3) -0.005(2)
N8 0.019(3) 0.015(3) 0.026(3) 0.000(3) -0.013(3) -0.002(2)
C1 0.019(4) 0.015(4) 0.028(4) 0.001(3) -0.012(3) 0.002(3)
C2 0.014(4) 0.021(4) 0.032(4) -0.013(3) 0.001(3) -0.006(3)
C3 0.012(3) 0.023(4) 0.017(4) -0.007(3) -0.002(3) -0.003(3)
C4 0.007(3) 0.023(4) 0.012(4) -0.001(3) -0.002(3) 0.001(3)
C5 0.009(3) 0.020(4) 0.024(4) -0.007(3) 0.001(3) -0.006(3)
C6 0.014(3) 0.014(4) 0.034(4) -0.005(3) -0.008(3) -0.004(3)
C7 0.012(3) 0.024(4) 0.022(4) -0.006(3) -0.001(3) -0.008(3)
C8 0.011(3) 0.022(4) 0.021(4) -0.004(3) 0.001(3) -0.007(3)
C9 0.022(4) 0.024(4) 0.017(4) 0.003(3) -0.005(3) -0.011(3)
C10 0.015(4) 0.020(4) 0.030(4) -0.003(3) -0.008(3) -0.010(3)
C11 0.016(3) 0.019(4) 0.025(4) -0.005(3) -0.004(3) -0.007(3)
C12 0.022(4) 0.028(4) 0.024(4) -0.001(3) -0.009(3) -0.011(3)
C13 0.023(4) 0.028(4) 0.035(5) -0.011(4) -0.002(3) -0.016(3)
C14 0.017(4) 0.035(5) 0.045(5) -0.004(4) -0.009(3) -0.007(3)
C15 0.019(4) 0.013(4) 0.026(4) -0.002(3) -0.002(3) -0.007(3)
C16 0.033(5) 0.033(5) 0.064(6) -0.004(4) 0.015(4) -0.002(4)
C17 0.043(5) 0.026(5) 0.041(5) -0.005(4) -0.021(4) 0.007(4)
C18 0.023(4) 0.024(4) 0.057(6) -0.019(4) -0.013(4) 0.008(3)
C19 0.016(4) 0.015(4) 0.038(5) 0.006(3) 0.000(3) 0.005(3)
C20 0.045(5) 0.061(6) 0.032(5) 0.018(4) -0.012(4) -0.028(5)
C21 0.038(5) 0.042(5) 0.045(5) 0.005(4) -0.006(4) -0.022(4)
C22 0.056(6) 0.041(6) 0.040(6) 0.003(4) 0.024(5) 0.003(5)
C23 0.011(3) 0.020(4) 0.023(4) -0.009(3) -0.001(3) 0.004(3)
C24 0.015(4) 0.033(5) 0.031(4) 0.002(4) 0.001(3) -0.001(3)
C25 0.012(3) 0.026(4) 0.032(4) -0.006(3) 0.000(3) -0.004(3)
C26 0.033(4) 0.022(4) 0.031(4) -0.009(3) -0.013(3) -0.005(3)
C27 0.012(3) 0.022(4) 0.021(4) -0.008(3) 0.002(3) -0.004(3)
C28 0.028(4) 0.044(5) 0.017(4) -0.011(3) 0.004(3) -0.013(4)
C29 0.011(3) 0.023(4) 0.033(4) -0.001(3) 0.002(3) -0.004(3)
C30 0.019(4) 0.026(4) 0.031(4) -0.010(3) 0.010(3) -0.007(3)
C31 0.027(4) 0.042(5) 0.014(4) 0.003(3) -0.005(3) -0.016(4)
C32 0.042(5) 0.038(5) 0.034(5) 0.008(4) 0.001(4) -0.011(4)
C33 0.068(6) 0.030(5) 0.034(5) 0.000(4) -0.010(4) -0.026(5)
C34 0.039(5) 0.060(6) 0.034(5) 0.002(4) -0.012(4) -0.014(4)
C35 0.014(3) 0.017(4) 0.028(4) -0.002(3) -0.004(3) -0.004(3)
C36 0.013(3) 0.018(4) 0.032(4) -0.005(3) -0.005(3) -0.011(3)
C37 0.011(3) 0.018(4) 0.018(4) -0.005(3) 0.003(3) -0.003(3)
C38 0.013(3) 0.014(4) 0.030(4) -0.004(3) -0.011(3) 0.002(3)
C39 0.013(3) 0.016(4) 0.025(4) -0.004(3) -0.001(3) -0.003(3)
C40 0.016(3) 0.015(4) 0.020(4) -0.003(3) -0.003(3) -0.004(3)
C41 0.016(4) 0.021(4) 0.030(4) 0.001(3) -0.005(3) -0.013(3)
C42 0.021(4) 0.013(4) 0.030(4) 0.003(3) -0.005(3) -0.005(3)
C43 0.021(4) 0.014(4) 0.044(5) -0.005(3) -0.011(3) -0.009(3)
C44 0.021(4) 0.024(4) 0.040(5) -0.004(4) -0.010(3) -0.007(3)
C45 0.015(3) 0.016(4) 0.027(4) -0.004(3) -0.003(3) -0.006(3)
C46 0.024(4) 0.024(4) 0.038(5) -0.010(4) -0.012(3) -0.005(3)
C47 0.020(4) 0.041(5) 0.027(4) -0.005(4) -0.008(3) -0.010(4)
C48 0.035(4) 0.041(5) 0.026(4) -0.004(4) -0.017(4) -0.016(4)
C49 0.023(4) 0.024(4) 0.038(5) 0.002(4) -0.008(3) -0.010(3)
C50 0.029(4) 0.028(5) 0.068(6) 0.006(4) -0.007(4) -0.008(4)
C51 0.040(5) 0.026(5) 0.047(6) -0.005(4) 0.003(4) 0.008(4)
C52 0.049(5) 0.018(4) 0.077(7) 0.009(4) -0.032(5) 0.000(4)

loop_
_atom_type_symbol
_atom_type_description
_atom_type_scat_dispersion_real
_atom_type_scat_dispersion_imag
_atom_type_scat_source
C C 0.0033 0.0016 'International Tables Vol C Tables 4.2.6.8 and 6.1.1.4'
H H 0.0000 0.0000 'International Tables Vol C Tables 4.2.6.8 and 6.1.1.4'
N N 0.0061 0.0033 'International Tables Vol C Tables 4.2.6.8 and 6.1.1.4'
U U -9.6767 9.6646 'International Tables Vol C Tables 4.2.6.8 and 6.1.1.4'
I I -0.4742 1.8119 'International Tables Vol C Tables 4.2.6.8 and 6.1.1.4'
Cl Cl 0.1484 0.1585 'International Tables Vol C Tables 4.2.6.8 and 6.1.1.4'

loop_
_geom_angle_atom_site_label_1
_geom_angle_atom_site_label_2
_geom_angle_atom_site_label_3
_geom_angle
_geom_angle_site_symmetry_1
_geom_angle_site_symmetry_3
_geom_angle_publ_flag
N3 U1 N4 170.6(2) . . ?
N3 U1 N5 97.92(19) . . ?
N4 U1 N5 73.52(19) . . ?
N3 U1 N1 90.2(2) . . ?
N4 U1 N1 86.95(18) . . ?
N5 U1 N1 97.09(17) . . ?
N3 U1 N2 79.56(19) . . ?
N4 U1 N2 106.83(18) . . ?
N5 U1 N2 158.04(16) . . ?
N1 U1 N2 61.29(16) . . ?
N3 U1 I2 93.17(16) . . ?
N4 U1 I2 93.90(14) . . ?
N5 U1 I2 113.15(12) . . ?
N1 U1 I2 148.73(12) . . ?
N2 U1 I2 88.80(11) . . ?
N3 U1 U2 131.75(15) . . ?
N4 U1 U2 39.74(14) . . ?
N5 U1 U2 33.84(12) . . ?
N1 U1 U2 94.46(12) . . ?
N2 U1 U2 142.72(11) . . ?
I2 U1 U2 106.062(15) . . ?
N6 U2 N5 169.5(2) . . ?
N6 U2 N4 98.4(2) . . ?
N5 U2 N4 73.17(18) . . ?
N6 U2 N7 84.17(19) . . ?
N5 U2 N7 91.18(18) . . ?
N4 U2 N7 100.15(17) . . ?
N6 U2 N8 78.33(19) . . ?
N5 U2 N8 107.66(18) . . ?
N4 U2 N8 161.48(16) . . ?
N7 U2 N8 61.50(16) . . ?
N6 U2 I1 93.20(15) . . ?
N5 U2 I1 95.51(14) . . ?
N4 U2 I1 110.10(12) . . ?
N7 U2 I1 149.68(12) . . ?
N8 U2 I1 88.35(11) . . ?
N6 U2 U1 131.46(16) . . ?
N5 U2 U1 39.62(13) . . ?
N4 U2 U1 33.61(13) . . ?
N7 U2 U1 95.91(12) . . ?
N8 U2 U1 142.93(12) . . ?
I1 U2 U1 108.014(15) . . ?
C1 N1 C5 117.8(5) . . ?
C1 N1 U1 116.4(4) . . ?
C5 N1 U1 125.1(4) . . ?
C10 N2 C6 118.3(6) . . ?
C10 N2 U1 120.2(4) . . ?
C6 N2 U1 121.1(4) . . ?
C19 N3 U1 166.9(4) . . ?
C23 N4 U1 130.5(4) . . ?
C23 N4 U2 122.8(4) . . ?
U1 N4 U2 106.7(2) . . ?
C27 N5 U2 129.7(4) . . ?
C27 N5 U1 123.7(4) . . ?
U2 N5 U1 106.5(2) . . ?
C31 N6 U2 168.9(5) . . ?
C39 N7 C35 117.7(6) . . ?
C39 N7 U2 123.8(4) . . ?
C35 N7 U2 118.3(4) . . ?
C40 N8 C44 116.1(6) . . ?
C40 N8 U2 121.0(4) . . ?
C44 N8 U2 122.0(4) . . ?
N1 C1 C2 123.9(6) . . ?
C1 C2 C3 119.9(6) . . ?
C2 C3 C4 115.8(6) . . ?
C2 C3 C11 120.5(6) . . ?
C4 C3 C11 123.6(6) . . ?
C5 C4 C3 121.9(6) . . ?
N1 C5 C4 120.6(6) . . ?
N1 C5 C6 115.4(5) . . ?
C4 C5 C6 123.8(6) . . ?
N2 C6 C7 120.7(6) . . ?
N2 C6 C5 116.1(6) . . ?
C7 C6 C5 123.1(6) . . ?
C8 C7 C6 122.0(6) . . ?
C7 C8 C9 116.4(6) . . ?
C7 C8 C15 121.6(6) . . ?
C9 C8 C15 122.0(6) . . ?
C10 C9 C8 119.0(6) . . ?
N2 C10 C9 123.3(6) . . ?
C14 C11 C3 112.4(5) . . ?
C14 C11 C13 109.7(5) . . ?
C3 C11 C13 107.5(5) . . ?
C14 C11 C12 108.2(5) . . ?
C3 C11 C12 109.9(5) . . ?
C13 C11 C12 109.2(5) . . ?
C16 C15 C18 107.6(6) . . ?
C16 C15 C8 107.7(5) . . ?
C18 C15 C8 112.8(5) . . ?
C16 C15 C17 109.6(6) . . ?
C18 C15 C17 109.3(6) . . ?
C8 C15 C17 109.7(5) . . ?
N3 C19 C21 109.1(6) . . ?
N3 C19 C20 108.5(5) . . ?
C21 C19 C20 109.6(6) . . ?
N3 C19 C22 111.2(6) . . ?
C21 C19 C22 109.6(6) . . ?
C20 C19 C22 108.8(7) . . ?
N4 C23 C26 109.1(5) . . ?
N4 C23 C25 109.3(5) . . ?
C26 C23 C25 111.0(6) . . ?
N4 C23 C24 111.0(5) . . ?
C26 C23 C24 108.0(5) . . ?
C25 C23 C24 108.5(5) . . ?
N5 C27 C29 109.0(5) . . ?
N5 C27 C30 111.1(5) . . ?
C29 C27 C30 108.9(5) . . ?
N5 C27 C28 108.8(5) . . ?
C29 C27 C28 111.7(6) . . ?
C30 C27 C28 107.5(5) . . ?
N6 C31 C34 109.5(6) . . ?
N6 C31 C33 108.5(6) . . ?
C34 C31 C33 109.5(6) . . ?
N6 C31 C32 109.7(6) . . ?
C34 C31 C32 109.2(6) . . ?
C33 C31 C32 110.4(6) . . ?
N7 C35 C36 124.1(6) . . ?
C35 C36 C37 119.6(6) . . ?
C36 C37 C38 116.2(6) . . ?
C36 C37 C45 123.1(6) . . ?
C38 C37 C45 120.7(6) . . ?
C37 C38 C39 122.2(6) . . ?
N7 C39 C38 120.2(6) . . ?
N7 C39 C40 117.3(6) . . ?
C38 C39 C40 122.5(6) . . ?
N8 C40 C41 123.3(6) . . ?
N8 C40 C39 115.2(6) . . ?
C41 C40 C39 121.5(6) . . ?
C40 C41 C42 119.9(6) . . ?
C43 C42 C41 116.3(6) . . ?
C43 C42 C49 121.0(6) . . ?
C41 C42 C49 122.5(6) . . ?
C44 C43 C42 120.0(6) . . ?
N8 C44 C43 124.4(6) . . ?
C46 C45 C37 113.0(5) . . ?
C46 C45 C47 108.9(5) . . ?
C37 C45 C47 109.4(5) . . ?
C46 C45 C48 108.7(5) . . ?
C37 C45 C48 109.2(5) . . ?
C47 C45 C48 107.5(5) . . ?
C51 C49 C42 109.7(6) . . ?
C51 C49 C50 109.5(6) . . ?
C42 C49 C50 108.3(6) . . ?
C51 C49 C52 108.3(6) . . ?
C42 C49 C52 112.5(6) . . ?
C50 C49 C52 108.5(6) . . ?

loop_
_geom_bond_atom_site_label_1
_geom_bond_atom_site_label_2
_geom_bond_distance
_geom_bond_site_symmetry_2
_geom_bond_publ_flag
U1 N3 1.895(5) . ?
U1 N4 2.067(5) . ?
U1 N5 2.380(5) . ?
U1 N1 2.536(5) . ?
U1 N2 2.650(5) . ?
U1 I2 3.1385(6) . ?
U1 U2 3.5774(6) . ?
U2 N6 1.901(5) . ?
U2 N5 2.078(5) . ?
U2 N4 2.387(5) . ?
U2 N7 2.545(5) . ?
U2 N8 2.650(5) . ?
U2 I1 3.1213(6) . ?
N1 C1 1.333(8) . ?
N1 C5 1.360(8) . ?
N2 C10 1.334(8) . ?
N2 C6 1.345(8) . ?
N3 C19 1.492(8) . ?
N4 C23 1.493(7) . ?
N5 C27 1.499(7) . ?
N6 C31 1.480(8) . ?
N7 C39 1.337(8) . ?
N7 C35 1.353(8) . ?
N8 C40 1.328(7) . ?
N8 C44 1.347(8) . ?
C1 C2 1.370(8) . ?
C2 C3 1.395(8) . ?
C3 C4 1.395(8) . ?
C3 C11 1.519(8) . ?
C4 C5 1.381(8) . ?
C5 C6 1.469(8) . ?
C6 C7 1.381(9) . ?
C7 C8 1.377(8) . ?
C8 C9 1.396(8) . ?
C8 C15 1.526(9) . ?
C9 C10 1.386(9) . ?
C11 C14 1.517(9) . ?
C11 C13 1.525(9) . ?
C11 C12 1.531(8) . ?
C15 C16 1.516(9) . ?
C15 C18 1.519(9) . ?
C15 C17 1.528(9) . ?
C19 C21 1.517(10) . ?
C19 C20 1.518(9) . ?
C19 C22 1.520(9) . ?
C23 C26 1.511(8) . ?
C23 C25 1.530(8) . ?
C23 C24 1.534(9) . ?
C27 C29 1.506(8) . ?
C27 C30 1.519(9) . ?
C27 C28 1.551(9) . ?
C31 C34 1.495(9) . ?
C31 C33 1.524(10) . ?
C31 C32 1.526(9) . ?
C35 C36 1.369(8) . ?
C36 C37 1.384(8) . ?
C37 C38 1.384(8) . ?
C37 C45 1.507(8) . ?
C38 C39 1.403(8) . ?
C39 C40 1.478(9) . ?
C40 C41 1.379(9) . ?
C41 C42 1.393(8) . ?
C42 C43 1.384(9) . ?
C42 C49 1.528(9) . ?
C43 C44 1.349(9) . ?
C45 C46 1.497(9) . ?
C45 C47 1.529(9) . ?
C45 C48 1.559(9) . ?
C49 C51 1.507(10) . ?
C49 C50 1.532(9) . ?
C49 C52 1.534(10) . ?

loop_
_platon_squeeze_void_nr
_platon_squeeze_void_average_x
_platon_squeeze_void_average_y
_platon_squeeze_void_average_z
_platon_squeeze_void_volume
_platon_squeeze_void_count_electrons
1 0.000 0.500 0.500 207.3 59.4
2 0.000 0.500 1.000 334.6 54.3
